data_2007744
loop_
_publ_author_name
'R. Sankaranarayanan'
'D. Velmurugan'
'P. Murugan'
N.Ramasubbu

_publ_section_title
;1,2,3,4,5,6,7,8,9,10-Decahydro-3,3,6,6-tetramethyl-1,8-dioxo-10-vinylacridin-9-ylmethyl
 Acetate
;
_journal_issue 10
_journal_name_full 'Acta Crystallographica Section C'
_journal_page_first 1534
_journal_page_last 1535
_journal_paper_doi 10.1107/S0108270198005356
_journal_volume 54
_journal_year 1998
_chemical_formula_moiety 'C23 H31 N O4'
_chemical_formula_sum 'C23 H31 N O4'
_chemical_formula_weight 385.49
_chemical_name_systematic
;
1,2,3,4,5,6,7,8,9,10-decahydro-3,3,6,6-tetramethyl-1,8-dioxo-10-
vinylacridin-9-yl-methyl acetate
;
_space_group_IT_number 19
_symmetry_cell_setting orthorhombic
_symmetry_space_group_name_Hall 'P 2ac 2ab'
_symmetry_space_group_name_H-M 'P 21 21 21'
_audit_creation_method SHELXL
_cell_angle_alpha 90.00
_cell_angle_beta 90.00
_cell_angle_gamma 90.00
_cell_formula_units_Z 4
_cell_length_a 9.747(5)
_cell_length_b 14.882(4)
_cell_length_c 15.480(5)
_cell_measurement_reflns_used 25
_cell_measurement_temperature 293(2)
_cell_measurement_theta_max 20
_cell_measurement_theta_min 5
_cell_volume 2245.4(15)
_computing_cell_refinement SDP
_computing_data_collection 'SDP (Frenz, 1978)'
_computing_data_reduction SDP
_computing_molecular_graphics 'ORTEPII (Johnson, 1976)'
_computing_publication_material 'SHELXL93 and PARST (Nardelli, 1983, 1995)'
_computing_structure_refinement 'SHELXL93 (Sheldrick, 1993)'
_computing_structure_solution 'SHELXS86 (Sheldrick, 1990)'
_diffrn_ambient_temperature 293(2)
_diffrn_measurement_device 'Enraf-Nonius CAD-4 diffractometer'
_diffrn_measurement_method \w/2\q
_diffrn_radiation_monochromator graphite
_diffrn_radiation_source 'fine-focus sealed tube'
_diffrn_radiation_type CuK\a
_diffrn_radiation_wavelength 1.5418
_diffrn_reflns_av_sigmaI/netI 0.046
_diffrn_reflns_limit_h_max 11
_diffrn_reflns_limit_h_min 0
_diffrn_reflns_limit_k_max 18
_diffrn_reflns_limit_k_min 0
_diffrn_reflns_limit_l_max 18
_diffrn_reflns_limit_l_min 0
_diffrn_reflns_number 2395
_diffrn_reflns_theta_max 69.83
_diffrn_reflns_theta_min 4.12
_diffrn_standards_decay_% <2
_diffrn_standards_interval_count 200
_diffrn_standards_number 3
_exptl_absorpt_coefficient_mu 0.619
_exptl_absorpt_correction_type none
_exptl_crystal_colour colourless
_exptl_crystal_density_diffrn 1.140
_exptl_crystal_density_meas ?
_exptl_crystal_description rectangular
_exptl_crystal_F_000 832
_exptl_crystal_size_max 0.40
_exptl_crystal_size_mid 0.25
_exptl_crystal_size_min 0.20
_refine_diff_density_max 0.153
_refine_diff_density_min -0.167
_refine_ls_extinction_coef 0.0029(4)
_refine_ls_extinction_method SHELXL93
_refine_ls_goodness_of_fit_all 1.089
_refine_ls_goodness_of_fit_obs 1.175
_refine_ls_hydrogen_treatment 'H atoms riding'
_refine_ls_matrix_type full
_refine_ls_number_parameters 259
_refine_ls_number_reflns 2395
_refine_ls_number_restraints 0
_refine_ls_restrained_S_all 1.089
_refine_ls_restrained_S_obs 1.175
_refine_ls_R_factor_all 0.108
_refine_ls_R_factor_obs 0.052
_refine_ls_shift/esd_max 0.000
_refine_ls_shift/esd_mean 0.000
_refine_ls_structure_factor_coef Fsqd
_refine_ls_weighting_details 'w = 1/[\s^2^(Fo^2^)+( 0.0691P)^2^+0.1522P] where P=(Fo^2^+2Fc^2^)/3'
_refine_ls_weighting_scheme calc
_refine_ls_wR_factor_all 0.158
_refine_ls_wR_factor_obs 0.130
_reflns_number_observed 1496
_reflns_number_total 2395
_reflns_observed_criterion I>2\s(I)
_cod_data_source_file na1326.cif
_cod_data_source_block acr
_cod_depositor_comments
;
The following automatic conversions were performed:

'_exptl_crystal_density_meas' value 'not measured' was changed to '?'
- the value is perceived as not measured.

Automatic conversion script
Id: cif_fix_values 3008 2015-01-20 13:52:24Z robertas 

The following automatic conversions were performed:

'_refine_ls_weighting_scheme' value 'calc w = 1/[\s^2^(Fo^2^)+(
0.0691P)^2^+0.1522P] where P=(Fo^2^+2Fc^2^)/3' was changed to 'calc'.
New tag '_refine_ls_weighting_details' was created. The value of the
new tag was set to 'w = 1/[\s^2^(Fo^2^)+( 0.0691P)^2^+0.1522P] where
P=(Fo^2^+2Fc^2^)/3'.

Automatic conversion script
Id: cif_fix_values 3143 2015-03-26 13:38:13Z robertas 
;
_cod_database_code 2007744
_cod_database_fobs_code 2007744

loop_
_symmetry_equiv_pos_as_xyz
'x, y, z'
'-x, y+1/2, -z+1/2'
'-x+1/2, -y, z+1/2'
'x+1/2, -y+1/2, -z'

loop_
_atom_site_aniso_label
_atom_site_aniso_U_11
_atom_site_aniso_U_22
_atom_site_aniso_U_33
_atom_site_aniso_U_12
_atom_site_aniso_U_13
_atom_site_aniso_U_23
C1 0.054(2) 0.052(2) 0.070(3) -0.009(2) -0.010(2) 0.010(2)
C2 0.072(3) 0.063(3) 0.064(3) -0.014(3) -0.006(3) 0.021(3)
C3 0.077(3) 0.085(4) 0.058(3) -0.004(3) 0.015(3) 0.007(3)
C4 0.073(3) 0.069(3) 0.048(3) 0.003(3) 0.003(2) 0.003(2)
C4a 0.050(2) 0.052(2) 0.042(2) 0.003(2) 0.001(2) -0.004(2)
O4 0.138(3) 0.103(3) 0.044(2) -0.019(3) -0.002(2) -0.008(2)
C5 0.059(3) 0.055(2) 0.042(2) -0.004(2) -0.005(2) -0.016(2)
C6 0.056(3) 0.056(3) 0.075(3) -0.007(2) 0.005(3) -0.008(3)
C6a 0.046(2) 0.049(2) 0.057(2) -0.006(2) 0.005(2) -0.010(2)
O6 0.091(3) 0.076(2) 0.091(3) -0.032(2) 0.000(2) -0.026(2)
C7 0.075(3) 0.056(3) 0.094(4) -0.010(3) 0.015(3) 0.007(3)
C8 0.065(3) 0.061(3) 0.066(3) -0.003(3) 0.013(2) 0.017(2)
C9 0.059(3) 0.055(2) 0.054(3) 0.002(2) 0.002(2) 0.007(2)
C9a 0.045(2) 0.043(2) 0.050(2) 0.004(2) 0.003(2) 0.002(2)
N10 0.047(2) 0.044(2) 0.043(2) -0.001(2) -0.006(2) -0.0020(14)
C10 0.041(2) 0.041(2) 0.042(2) 0.003(2) 0.001(2) 0.002(2)
C11 0.063(3) 0.099(4) 0.086(4) 0.009(3) 0.024(3) 0.014(3)
C12 0.099(4) 0.106(4) 0.091(4) -0.014(4) 0.011(4) 0.042(4)
C13 0.103(4) 0.063(3) 0.089(4) 0.012(3) -0.016(4) 0.006(3)
C14 0.106(5) 0.105(5) 0.110(5) -0.046(4) -0.010(4) 0.048(4)
C15 0.065(3) 0.079(3) 0.057(3) -0.009(3) -0.018(2) -0.008(3)
O16 0.051(2) 0.082(2) 0.077(2) 0.010(2) -0.015(2) -0.014(2)
C17 0.069(4) 0.102(5) 0.110(5) 0.017(4) -0.021(4) -0.015(4)
O18 0.079(3) 0.212(6) 0.226(6) 0.041(4) -0.053(4) -0.097(5)
C19 0.097(5) 0.148(6) 0.134(6) 0.055(5) -0.017(5) -0.042(5)
C20 0.075(3) 0.052(2) 0.056(3) -0.010(2) -0.022(2) 0.004(2)
C21 0.164(7) 0.069(3) 0.065(3) 0.027(4) -0.040(4) -0.023(3)
C22 0.192(8) 0.100(5) 0.078(4) 0.073(5) 0.006(5) -0.020(4)

loop_
_atom_site_label
_atom_site_fract_x
_atom_site_fract_y
_atom_site_fract_z
_atom_site_U_iso_or_equiv
_atom_site_thermal_displace_type
_atom_site_calc_flag
_atom_site_refinement_flags
_atom_site_occupancy
_atom_site_disorder_group
_atom_site_type_symbol
C1 0.1614(5) 0.0639(3) -0.0773(3) 0.0584(11) Uani d . 1 . C
H1A 0.2541(5) 0.0403(3) -0.0760(3) 0.070 Uiso calc R 1 . H
H1B 0.1502(5) 0.1026(3) -0.0274(3) 0.070 Uiso calc R 1 . H
C2 0.1437(5) 0.1203(3) -0.1592(3) 0.0665(13) Uani d . 1 . C
C3 0.1421(6) 0.0569(4) -0.2353(3) 0.0734(14) Uani d . 1 . C
H3A 0.1243(6) 0.0910(4) -0.2875(3) 0.088 Uiso calc R 1 . H
H3B 0.2320(6) 0.0296(4) -0.2410(3) 0.088 Uiso calc R 1 . H
C4 0.0361(5) -0.0161(3) -0.2271(3) 0.0633(12) Uani d . 1 . C
C4a -0.0018(4) -0.0461(3) -0.1414(2) 0.0480(10) Uani d . 1 . C
O4 -0.0141(5) -0.0502(3) -0.2918(2) 0.0948(13) Uani d . 1 . O
C5 -0.1133(4) -0.1152(3) -0.1345(2) 0.0519(10) Uani d . 1 . C
H5 -0.0953(4) -0.1614(3) -0.1782(2) 0.062 Uiso calc R 1 . H
C6 -0.1802(5) -0.2461(3) -0.0394(3) 0.0622(12) Uani d . 1 . C
C6a -0.1106(4) -0.1601(3) -0.0476(3) 0.0503(10) Uani d . 1 . C
O6 -0.2314(4) -0.2833(2) -0.1028(3) 0.0859(12) Uani d . 1 . O
C7 -0.1873(6) -0.2884(3) 0.0479(3) 0.0751(15) Uani d . 1 . C
H7A -0.1087(6) -0.3277(3) 0.0551(3) 0.090 Uiso calc R 1 . H
H7B -0.2693(6) -0.3252(3) 0.0511(3) 0.090 Uiso calc R 1 . H
C8 -0.1894(5) -0.2212(3) 0.1211(3) 0.0640(13) Uani d . 1 . C
C9 -0.0622(5) -0.1605(3) 0.1114(3) 0.0562(11) Uani d . 1 . C
H9A -0.0691(5) -0.1110(3) 0.1520(3) 0.067 Uiso calc R 1 . H
H9B 0.0191(5) -0.1948(3) 0.1260(3) 0.067 Uiso calc R 1 . H
C9a -0.0466(4) -0.1232(3) 0.0212(2) 0.0459(9) Uani d . 1 . C
N10 0.0379(3) -0.0482(2) 0.0113(2) 0.0447(8) Uani d . 1 . N
C10 0.0618(4) -0.0132(2) -0.0704(2) 0.0415(9) Uani d . 1 . C
C11 -0.3203(5) -0.1655(4) 0.1196(4) 0.083(2) Uani d . 1 . C
H11A -0.3976(7) -0.2035(6) 0.131(3) 0.125 Uiso calc R 1 . H
H11B -0.331(2) -0.139(2) 0.0636(9) 0.125 Uiso calc R 1 . H
H11C -0.3149(17) -0.1193(17) 0.1627(18) 0.125 Uiso calc R 1 . H
C12 -0.1783(7) -0.2695(4) 0.2087(4) 0.099(2) Uani d . 1 . C
H12A -0.258(3) -0.307(3) 0.2172(14) 0.148 Uiso calc R 1 . H
H12B -0.173(5) -0.2258(4) 0.2542(4) 0.148 Uiso calc R 1 . H
H12C -0.097(3) -0.306(2) 0.2094(12) 0.148 Uiso calc R 1 . H
C13 0.0097(6) 0.1752(3) -0.1539(4) 0.085(2) Uani d . 1 . C
H13A 0.0126(19) 0.214(2) -0.1041(16) 0.128 Uiso calc R 1 . H
H13B -0.0670(7) 0.1350(3) -0.149(3) 0.128 Uiso calc R 1 . H
H13C 0.000(2) 0.211(2) -0.2050(13) 0.128 Uiso calc R 1 . H
C14 0.2661(6) 0.1857(4) -0.1654(4) 0.107(2) Uani d . 1 . C
H14A 0.269(3) 0.223(2) -0.1146(15) 0.161 Uiso calc R 1 . H
H14B 0.256(3) 0.223(2) -0.2156(18) 0.161 Uiso calc R 1 . H
H14C 0.3499(8) 0.1520(4) -0.170(3) 0.161 Uiso calc R 1 . H
C15 -0.2533(5) -0.0749(3) -0.1537(3) 0.0673(13) Uani d . 1 . C
H15A -0.2539(5) -0.0480(3) -0.2109(3) 0.081 Uiso calc R 1 . H
H15B -0.3235(5) -0.1210(3) -0.1516(3) 0.081 Uiso calc R 1 . H
O16 -0.2793(3) -0.0069(2) -0.0885(2) 0.0703(9) Uani d . 1 . O
C17 -0.4036(6) 0.0231(4) -0.0828(4) 0.093(2) Uani d . 1 . C
O18 -0.4944(5) -0.0032(5) -0.1273(4) 0.172(3) Uani d . 1 . O
C19 -0.4192(7) 0.0932(5) -0.0144(4) 0.126(3) Uani d . 1 . C
H19A -0.368(5) 0.0757(19) 0.0359(14) 0.190 Uiso calc R 1 . H
H19B -0.5144(10) 0.099(3) 0.000(3) 0.190 Uiso calc R 1 . H
H19C -0.385(5) 0.1496(10) -0.0355(14) 0.190 Uiso calc R 1 . H
C20 0.1168(5) -0.0152(3) 0.0854(3) 0.0607(12) Uani d . 1 . C
H20A 0.2040(5) 0.0080(3) 0.0650(3) 0.073 Uiso calc R 1 . H
H20B 0.1358(5) -0.0651(3) 0.1239(3) 0.073 Uiso calc R 1 . H
C21 0.0452(8) 0.0562(4) 0.1344(4) 0.099(2) Uani d . 1 . C
H21 0.0896(8) 0.0778(4) 0.1834(4) 0.119 Uiso calc R 1 . H
C22 -0.0703(9) 0.0911(4) 0.1168(4) 0.123(3) Uani d . 1 . C
H22A -0.1190(9) 0.0720(4) 0.0685(4) 0.148 Uiso calc R 1 . H
H22B -0.1061(9) 0.1359(4) 0.1521(4) 0.148 Uiso calc R 1 . H

loop_
_atom_type_symbol
_atom_type_description
_atom_type_scat_dispersion_real
_atom_type_scat_dispersion_imag
_atom_type_scat_source
C C 0.0181 0.0091 'International Tables Vol C Tables 4.2.6.8 and 6.1.1.4'
H H 0.0000 0.0000 'International Tables Vol C Tables 4.2.6.8 and 6.1.1.4'
O O 0.0492 0.0322 'International Tables Vol C Tables 4.2.6.8 and 6.1.1.4'
N N 0.0311 0.0180 'International Tables Vol C Tables 4.2.6.8 and 6.1.1.4'

loop_
_geom_angle_atom_site_label_1
_geom_angle_atom_site_label_2
_geom_angle_atom_site_label_3
_geom_angle
_geom_angle_publ_flag
C10 C1 C2 113.8(4) ?
C10 C1 H1A 108.8(2) ?
C2 C1 H1A 108.8(3) ?
C10 C1 H1B 108.8(2) ?
C2 C1 H1B 108.8(3) ?
H1A C1 H1B 107.7 ?
C3 C2 C1 107.8(4) ?
C3 C2 C13 111.4(4) ?
C1 C2 C13 110.0(4) ?
C3 C2 C14 110.7(5) ?
C1 C2 C14 108.0(4) ?
C13 C2 C14 108.9(4) ?
C4 C3 C2 113.1(4) ?
C4 C3 H3A 109.0(3) ?
C2 C3 H3A 109.0(3) ?
C4 C3 H3B 109.0(3) ?
C2 C3 H3B 109.0(3) ?
H3A C3 H3B 107.8 ?
O4 C4 C4a 121.3(4) ?
O4 C4 C3 120.3(4) ?
C4a C4 C3 118.4(4) ?
C10 C4a C4 121.1(4) ?
C10 C4a C5 121.5(3) ?
C4 C4a C5 117.5(4) ?
C4a C5 C6a 110.8(3) ?
C4a C5 C15 111.4(4) ?
C6a C5 C15 111.5(4) ?
C4a C5 H5 107.6(2) ?
C6a C5 H5 107.6(2) ?
C15 C5 H5 107.6(2) ?
O6 C6 C6a 120.9(4) ?
O6 C6 C7 120.9(4) ?
C6a C6 C7 118.1(4) ?
C9a C6a C6 120.3(4) ?
C9a C6a C5 122.3(4) ?
C6 C6a C5 117.4(4) ?
C6 C7 C8 113.7(4) ?
C6 C7 H7A 108.8(3) ?
C8 C7 H7A 108.8(3) ?
C6 C7 H7B 108.8(3) ?
C8 C7 H7B 108.8(3) ?
H7A C7 H7B 107.7 ?
C7 C8 C11 111.1(4) ?
C7 C8 C12 110.6(4) ?
C11 C8 C12 109.1(4) ?
C7 C8 C9 107.7(4) ?
C11 C8 C9 110.7(4) ?
C12 C8 C9 107.7(4) ?
C9a C9 C8 112.8(4) ?
C9a C9 H9A 109.0(2) ?
C8 C9 H9A 109.0(2) ?
C9a C9 H9B 109.0(2) ?
C8 C9 H9B 109.0(2) ?
H9A C9 H9B 107.8 ?
C6a C9a N10 120.7(3) ?
C6a C9a C9 122.2(4) ?
N10 C9a C9 117.1(3) ?
C10 N10 C9a 120.0(3) yes
C10 N10 C20 120.0(3) yes
C9a N10 C20 119.4(3) yes
C4a C10 N10 121.8(3) ?
C4a C10 C1 120.8(4) ?
N10 C10 C1 117.3(3) ?
C8 C11 H11A 109.5(3) ?
C8 C11 H11B 109.5(3) ?
H11A C11 H11B 109.5 ?
C8 C11 H11C 109.5(3) ?
H11A C11 H11C 109.5 ?
H11B C11 H11C 109.5 ?
C8 C12 H12A 109.5(3) ?
C8 C12 H12B 109.5(3) ?
H12A C12 H12B 109.5 ?
C8 C12 H12C 109.5(3) ?
H12A C12 H12C 109.5 ?
H12B C12 H12C 109.5 ?
C2 C13 H13A 109.5(3) ?
C2 C13 H13B 109.5(3) ?
H13A C13 H13B 109.5 ?
C2 C13 H13C 109.5(3) ?
H13A C13 H13C 109.5 ?
H13B C13 H13C 109.5 ?
C2 C14 H14A 109.5(3) ?
C2 C14 H14B 109.5(3) ?
H14A C14 H14B 109.5 ?
C2 C14 H14C 109.5(3) ?
H14A C14 H14C 109.5 ?
H14B C14 H14C 109.5 ?
O16 C15 C5 107.2(3) ?
O16 C15 H15A 110.3(2) ?
C5 C15 H15A 110.3(2) ?
O16 C15 H15B 110.3(2) ?
C5 C15 H15B 110.3(2) ?
H15A C15 H15B 108.5 ?
C17 O16 C15 116.8(4) ?
O18 C17 O16 123.0(6) ?
O18 C17 C19 124.4(6) ?
O16 C17 C19 112.6(5) ?
C17 C19 H19A 109.5(3) ?
C17 C19 H19B 109.5(4) ?
H19A C19 H19B 109.5 ?
C17 C19 H19C 109.5(4) ?
H19A C19 H19C 109.5 ?
H19B C19 H19C 109.5 ?
N10 C20 C21 113.2(4) ?
N10 C20 H20A 108.9(2) ?
C21 C20 H20A 108.9(3) ?
N10 C20 H20B 108.9(2) ?
C21 C20 H20B 108.9(3) ?
H20A C20 H20B 107.7 ?
C22 C21 C20 127.0(6) yes
C22 C21 H21 116.5(4) ?
C20 C21 H21 116.5(3) ?
C21 C22 H22A 120.0(4) ?
C21 C22 H22B 120.0(4) ?
H22A C22 H22B 120.0 ?

loop_
_geom_bond_atom_site_label_1
_geom_bond_atom_site_label_2
_geom_bond_site_symmetry_2
_geom_bond_distance
_geom_bond_publ_flag
C1 C10 . 1.508(6) yes
C1 C2 . 1.530(6) ?
C1 H1A . 0.97 ?
C1 H1B . 0.97 ?
C2 C3 . 1.508(6) ?
C2 C13 . 1.543(7) ?
C2 C14 . 1.543(7) ?
C3 C4 . 1.505(7) ?
C3 H3A . 0.97 ?
C3 H3B . 0.97 ?
C4 C4a . 1.447(6) yes
C4 O4 . 1.224(5) ?
C4a C10 . 1.354(5) ?
C4a C5 . 1.500(6) yes
C5 C6a . 1.503(6) yes
C5 C15 . 1.520(6) ?
C5 H5 . 0.98 ?
C6 C6a . 1.455(6) yes
C6 O6 . 1.232(5) ?
C6 C7 . 1.492(7) ?
C6a C9a . 1.351(5) ?
C7 C8 . 1.512(7) ?
C7 H7A . 0.97 ?
C7 H7B . 0.97 ?
C8 C11 . 1.522(7) ?
C8 C12 . 1.539(7) ?
C8 C9 . 1.542(6) ?
C9 C9a . 1.510(5) yes
C9 H9A . 0.97 ?
C9 H9B . 0.97 ?
C9a N10 . 1.396(5) ?
N10 C10 . 1.387(5) ?
N10 C20 . 1.466(5) ?
C11 H11A . 0.96 ?
C11 H11B . 0.96 ?
C11 H11C . 0.96 ?
C12 H12A . 0.96 ?
C12 H12B . 0.96 ?
C12 H12C . 0.96 ?
C13 H13A . 0.96 ?
C13 H13B . 0.96 ?
C13 H13C . 0.96 ?
C14 H14A . 0.96 ?
C14 H14B . 0.96 ?
C14 H14C . 0.96 ?
C15 O16 . 1.451(5) ?
C15 H15A . 0.97 ?
C15 H15B . 0.97 ?
O16 C17 . 1.294(6) ?
C17 O18 . 1.189(7) ?
C17 C19 . 1.494(8) ?
C19 H19A . 0.96 ?
C19 H19B . 0.96 ?
C19 H19C . 0.96 ?
C20 C21 . 1.481(7) ?
C20 H20A . 0.97 ?
C20 H20B . 0.97 ?
C21 C22 . 1.269(9) yes
C21 H21 . 0.93 ?
C22 H22A . 0.93 ?
C22 H22B . 0.93 ?

loop_
_geom_torsion_atom_site_label_1
_geom_torsion_atom_site_label_2
_geom_torsion_atom_site_label_3
_geom_torsion_atom_site_label_4
_geom_torsion
_geom_torsion_publ_flag
C10 C1 C2 C3 -50.9(5) ?
C10 C1 C2 C13 70.7(5) ?
C10 C1 C2 C14 -170.5(4) ?
C1 C2 C3 C4 54.6(6) ?
C13 C2 C3 C4 -66.2(5) ?
C14 C2 C3 C4 172.5(4) ?
C2 C3 C4 O4 152.2(5) ?
C2 C3 C4 C4a -29.2(6) ?
O4 C4 C4a C10 174.8(4) ?
C3 C4 C4a C10 -3.8(6) ?
O4 C4 C4a C5 -4.8(7) ?
C3 C4 C4a C5 176.6(4) ?
C10 C4a C5 C6a -17.5(5) ?
C4 C4a C5 C6a 162.1(4) ?
C10 C4a C5 C15 107.3(4) yes
C4 C4a C5 C15 -73.1(5) ?
O6 C6 C6a C9a -175.3(4) ?
C7 C6 C6a C9a 4.3(6) ?
O6 C6 C6a C5 4.7(6) ?
C7 C6 C6a C5 -175.6(4) ?
C4a C5 C6a C9a 19.1(6) ?
C15 C5 C6a C9a -105.6(5) yes
C4a C5 C6a C6 -160.9(4) ?
C15 C5 C6a C6 74.3(5) ?
O6 C6 C7 C8 -150.3(5) ?
C6a C6 C7 C8 30.1(6) ?
C6 C7 C8 C11 65.8(5) ?
C6 C7 C8 C12 -172.9(5) ?
C6 C7 C8 C9 -55.5(5) ?
C7 C8 C9 C9a 49.6(5) ?
C11 C8 C9 C9a -72.0(5) ?
C12 C8 C9 C9a 168.9(4) ?
C6 C6a C9a N10 170.1(4) ?
C5 C6a C9a N10 -10.0(6) ?
C6 C6a C9a C9 -9.7(6) ?
C5 C6a C9a C9 170.2(4) ?
C8 C9 C9a C6a -18.8(6) ?
C8 C9 C9a N10 161.4(3) ?
C6a C9a N10 C10 -2.8(5) ?
C9 C9a N10 C10 177.0(3) ?
C6a C9a N10 C20 -173.8(4) ?
C9 C9a N10 C20 6.0(5) ?
C4 C4a C10 N10 -172.6(4) ?
C5 C4a C10 N10 7.0(6) ?
C4 C4a C10 C1 7.8(6) ?
C5 C4a C10 C1 -172.7(4) ?
C9a N10 C10 C4a 4.3(5) ?
C20 N10 C10 C4a 175.3(4) ?
C9a N10 C10 C1 -176.0(3) ?
C20 N10 C10 C1 -5.0(5) ?
C2 C1 C10 C4a 21.0(6) ?
C2 C1 C10 N10 -158.7(4) ?
C4a C5 C15 O16 -62.6(4) ?
C6a C5 C15 O16 61.9(4) ?
C5 C15 O16 C17 -166.8(5) ?
C15 O16 C17 O18 0.9(10) ?
C15 O16 C17 C19 -179.5(5) ?
C10 N10 C20 C21 95.7(5) ?
C9a N10 C20 C21 -93.2(5) ?
N10 C20 C21 C22 -2.3(9) ?

loop_
_cod_related_entry_id
_cod_related_entry_database
_cod_related_entry_code
1 ChemSpider 21136835
